data_2208211
loop_
_publ_author_name
'Chu, Zhao-Lian'
'Huang, Wei'

_publ_section_title
;
 2-Hydroxymethyl-4-methylphenol
;
_journal_coeditor_code WW6471
_journal_issue 2
_journal_name_full 'Acta Crystallographica Section E'
_journal_page_first o675
_journal_page_last o677
_journal_paper_doi 10.1107/S1600536806001644
_journal_volume 62
_journal_year 2006
_chemical_formula_iupac 'C8 H10 O2'
_chemical_formula_moiety 'C8 H10 O2'
_chemical_formula_sum 'C8 H10 O2'
_chemical_formula_weight 138.16
_chemical_name_systematic
;
2-Hydroxymethyl-4-methylphenol
;
_space_group_IT_number 14
_symmetry_cell_setting monoclinic
_symmetry_space_group_name_Hall '-P 2ybc'
_symmetry_space_group_name_H-M 'P 1 21/c 1'
_atom_sites_solution_hydrogens geom
_atom_sites_solution_primary direct
_atom_sites_solution_secondary difmap
_audit_creation_method SHELXL-97
_cell_angle_alpha 90.00
_cell_angle_beta 101.447(3)
_cell_angle_gamma 90.00
_cell_formula_units_Z 4
_cell_length_a 16.322(3)
_cell_length_b 5.4697(9)
_cell_length_c 8.4504(14)
_cell_measurement_reflns_used 1038
_cell_measurement_temperature 291(2)
_cell_measurement_theta_max 26.07
_cell_measurement_theta_min 2.54
_cell_volume 739.4(2)
_computing_cell_refinement 'SAINT (Bruker 2000)'
_computing_data_collection 'SMART (Bruker 2000)'
_computing_data_reduction SAINT
_computing_molecular_graphics SHELXTL
_computing_publication_material SHELXTL
_computing_structure_refinement SHELXTL
_computing_structure_solution 'SHELXTL (Bruker 2000)'
_diffrn_ambient_temperature 291(2)
_diffrn_measured_fraction_theta_full 0.991
_diffrn_measured_fraction_theta_max 0.991
_diffrn_measurement_device_type 'Bruker SMART CCD area-detector'
_diffrn_measurement_method '\f and \w'
_diffrn_radiation_monochromator graphite
_diffrn_radiation_source 'fine-focus sealed tube'
_diffrn_radiation_type MoK\a
_diffrn_radiation_wavelength 0.71073
_diffrn_reflns_av_R_equivalents 0.0648
_diffrn_reflns_av_sigmaI/netI 0.0539
_diffrn_reflns_limit_h_max 20
_diffrn_reflns_limit_h_min -11
_diffrn_reflns_limit_k_max 6
_diffrn_reflns_limit_k_min -6
_diffrn_reflns_limit_l_max 10
_diffrn_reflns_limit_l_min -10
_diffrn_reflns_number 4132
_diffrn_reflns_theta_full 27.00
_diffrn_reflns_theta_max 27.00
_diffrn_reflns_theta_min 2.55
_diffrn_standards_decay_% 0
_diffrn_standards_interval_count 0
_diffrn_standards_interval_time 0
_diffrn_standards_number 0
_exptl_absorpt_coefficient_mu 0.088
_exptl_absorpt_correction_T_max 0.9942
_exptl_absorpt_correction_T_min 0.9846
_exptl_absorpt_correction_type multi-scan
_exptl_absorpt_process_details '(SADABS; Bruker, 2000)'
_exptl_crystal_colour colourless
_exptl_crystal_density_diffrn 1.241
_exptl_crystal_density_method 'not measured'
_exptl_crystal_description block
_exptl_crystal_F_000 296
_exptl_crystal_size_max 0.20
_exptl_crystal_size_mid 0.20
_exptl_crystal_size_min 0.10
_refine_diff_density_max 0.144
_refine_diff_density_min -0.165
_refine_ls_extinction_method none
_refine_ls_goodness_of_fit_ref 0.920
_refine_ls_hydrogen_treatment mixed
_refine_ls_matrix_type full
_refine_ls_number_parameters 100
_refine_ls_number_reflns 1590
_refine_ls_number_restraints 0
_refine_ls_restrained_S_all 0.920
_refine_ls_R_factor_all 0.0722
_refine_ls_R_factor_gt 0.0446
_refine_ls_shift/su_max 0.000
_refine_ls_shift/su_mean 0.000
_refine_ls_structure_factor_coef Fsqd
_refine_ls_weighting_details 'calc w=1/[\s^2^(Fo^2^)+(0.0673P)^2^] where P=(Fo^2^+2Fc^2^)/3'
_refine_ls_weighting_scheme calc
_refine_ls_wR_factor_gt 0.1165
_refine_ls_wR_factor_ref 0.1260
_reflns_number_gt 996
_reflns_number_total 1590
_reflns_threshold_expression I>2\s(I)
_cod_data_source_file ww6471.cif
_cod_data_source_block I
_cod_original_sg_symbol_H-M 'P 21/c'
_cod_database_code 2208211
_cod_database_fobs_code 2208211

loop_
_symmetry_equiv_pos_as_xyz
'x, y, z'
'-x, y+1/2, -z+1/2'
'-x, -y, -z'
'x, -y-1/2, z-1/2'

loop_
_atom_site_label
_atom_site_fract_x
_atom_site_fract_y
_atom_site_fract_z
_atom_site_U_iso_or_equiv
_atom_site_adp_type
_atom_site_calc_flag
_atom_site_refinement_flags
_atom_site_occupancy
_atom_site_type_symbol
C1 0.31812(10) 0.6033(3) 0.98760(17) 0.0435(4) Uani d . 1 C
C2 0.32328(10) 0.3942(3) 1.08462(18) 0.0440(4) Uani d . 1 C
C3 0.25128(11) 0.2813(3) 1.1091(2) 0.0553(5) Uani d . 1 C
H3 0.2548 0.1420 1.1732 0.066 Uiso calc R 1 H
C4 0.17416(11) 0.3739(3) 1.0390(2) 0.0613(5) Uani d . 1 C
H4 0.1262 0.2953 1.0564 0.074 Uiso calc R 1 H
C5 0.16625(11) 0.5814(3) 0.9430(2) 0.0581(5) Uani d . 1 C
C6 0.23935(10) 0.6912(3) 0.91914(19) 0.0527(4) Uani d . 1 C
H6 0.2354 0.8299 0.8544 0.063 Uiso calc R 1 H
C7 0.39506(10) 0.7260(3) 0.95579(18) 0.0479(4) Uani d . 1 C
H7A 0.3809 0.8858 0.9085 0.057 Uiso calc R 1 H
H7B 0.4349 0.7477 1.0564 0.057 Uiso calc R 1 H
C8 0.08172(12) 0.6875(4) 0.8659(3) 0.0922(7) Uani d . 1 C
H8A 0.0401 0.6302 0.9228 0.138 Uiso calc R 1 H
H8B 0.0673 0.6366 0.7551 0.138 Uiso calc R 1 H
H8C 0.0843 0.8627 0.8710 0.138 Uiso calc R 1 H
O1 0.40109(7) 0.3096(2) 1.15262(15) 0.0551(4) Uani d . 1 O
O2 0.43120(8) 0.5782(2) 0.84744(12) 0.0526(4) Uani d . 1 O
H1 0.3968(14) 0.191(4) 1.210(3) 0.104(9) Uiso d . 1 H
H2 0.4836(14) 0.611(4) 0.861(2) 0.081(7) Uiso d . 1 H

loop_
_atom_site_aniso_label
_atom_site_aniso_U_11
_atom_site_aniso_U_22
_atom_site_aniso_U_33
_atom_site_aniso_U_12
_atom_site_aniso_U_13
_atom_site_aniso_U_23
C1 0.0531(9) 0.0401(8) 0.0379(8) 0.0006(7) 0.0105(7) -0.0045(7)
C2 0.0497(9) 0.0415(8) 0.0419(8) 0.0005(7) 0.0119(7) -0.0014(7)
C3 0.0613(11) 0.0493(10) 0.0575(10) -0.0038(8) 0.0167(8) 0.0068(8)
C4 0.0516(11) 0.0662(11) 0.0680(12) -0.0074(9) 0.0160(9) -0.0023(10)
C5 0.0518(10) 0.0652(11) 0.0557(10) 0.0037(8) 0.0068(8) -0.0027(9)
C6 0.0631(11) 0.0508(9) 0.0435(9) 0.0073(8) 0.0089(8) 0.0024(7)
C7 0.0608(11) 0.0406(8) 0.0429(9) -0.0014(7) 0.0114(8) 0.0021(7)
C8 0.0615(13) 0.1151(18) 0.0950(17) 0.0096(12) 0.0031(12) 0.0129(14)
O1 0.0508(7) 0.0521(7) 0.0628(8) 0.0030(6) 0.0126(6) 0.0165(6)
O2 0.0505(8) 0.0640(8) 0.0450(7) -0.0097(6) 0.0133(5) -0.0103(5)

loop_
_atom_type_symbol
_atom_type_description
_atom_type_scat_dispersion_real
_atom_type_scat_dispersion_imag
_atom_type_scat_source
C C 0.0033 0.0016 'International Tables Vol C Tables 4.2.6.8 and 6.1.1.4'
H H 0.0000 0.0000 'International Tables Vol C Tables 4.2.6.8 and 6.1.1.4'
O O 0.0106 0.0060 'International Tables Vol C Tables 4.2.6.8 and 6.1.1.4'

loop_
_geom_angle_atom_site_label_1
_geom_angle_atom_site_label_2
_geom_angle_atom_site_label_3
_geom_angle
_geom_angle_publ_flag
C6 C1 C2 118.07(15) ?
C6 C1 C7 120.79(14) ?
C2 C1 C7 121.13(14) ?
O1 C2 C3 122.26(14) ?
O1 C2 C1 117.76(14) ?
C3 C2 C1 119.98(15) ?
C4 C3 C2 120.27(16) ?
C4 C3 H3 119.9 ?
C2 C3 H3 119.9 ?
C3 C4 C5 121.61(16) ?
C3 C4 H4 119.2 ?
C5 C4 H4 119.2 ?
C6 C5 C4 117.20(16) ?
C6 C5 C8 120.47(18) ?
C4 C5 C8 122.34(17) ?
C5 C6 C1 122.87(16) ?
C5 C6 H6 118.6 ?
C1 C6 H6 118.6 ?
O2 C7 C1 109.21(12) y
O2 C7 H7A 109.8 ?
C1 C7 H7A 109.8 ?
O2 C7 H7B 109.8 ?
C1 C7 H7B 109.8 ?
H7A C7 H7B 108.3 ?
C5 C8 H8A 109.5 ?
C5 C8 H8B 109.5 ?
H8A C8 H8B 109.5 ?
C5 C8 H8C 109.5 ?
H8A C8 H8C 109.5 ?
H8B C8 H8C 109.5 ?
C2 O1 H1 109.6(15) ?
C7 O2 H2 108.9(13) ?

loop_
_geom_bond_atom_site_label_1
_geom_bond_atom_site_label_2
_geom_bond_distance
_geom_bond_publ_flag
C1 C6 1.387(2) ?
C1 C2 1.400(2) ?
C1 C7 1.494(2) y
C2 O1 1.3665(18) ?
C2 C3 1.379(2) ?
C3 C4 1.377(2) ?
C3 H3 0.9300 ?
C4 C5 1.386(2) ?
C4 H4 0.9300 ?
C5 C6 1.386(2) ?
C5 C8 1.519(2) ?
C6 H6 0.9300 ?
C7 O2 1.4331(18) y
C7 H7A 0.9700 ?
C7 H7B 0.9700 ?
C8 H8A 0.9600 ?
C8 H8B 0.9600 ?
C8 H8C 0.9600 ?
O1 H1 0.82(2) ?
O2 H2 0.86(2) ?

loop_
_geom_hbond_atom_site_label_D
_geom_hbond_atom_site_label_H
_geom_hbond_atom_site_label_A
_geom_hbond_site_symmetry_A
_geom_hbond_distance_DH
_geom_hbond_distance_HA
_geom_hbond_distance_DA
_geom_hbond_angle_DHA
O1 H1 O2 4_566 0.82(2) 1.89(2) 2.670(2) 158(2)
O2 H2 O1 3_667 0.86(2) 1.96(2) 2.805(2) 169(2)

loop_
_cod_related_entry_id
_cod_related_entry_database
_cod_related_entry_code
1 ChemSpider 225853
